data_4506738
loop_
_publ_author_name
'Cetina, Mario'
'Benci, Kre\<simir'
'Wittine, Karlo'
'Mintas, Mladen'

_publ_section_title
;
 Weak C--H&#x00B7;&#x00B7;&#x00B7;\p and C--H&#x00B7;&#x00B7;&#x00B7;F
 Interactions Form Higher-Order Supramolecular Structures in Cytosine and
 Uracil (Z)-4&#x2032;-Benzamido-2&#x2032;-butenyl Derivatives
;
_journal_issue 11
_journal_name_full 'Crystal Growth &amp; Design'
_journal_page_first 5262
_journal_paper_doi 10.1021/cg300774d
_journal_volume 12
_journal_year 2012
_chemical_compound_source 'synthesis as described'
_chemical_formula_moiety 'C15 H14 F N3 O3'
_chemical_formula_sum 'C15 H14 F N3 O3'
_chemical_formula_weight 303.29
_chemical_melting_point 412
_chemical_name_systematic
;
(Z)-1-(4'-benzamide-2'-butenyl)-5-fluorouracil
;
_space_group_IT_number 15
_symmetry_cell_setting monoclinic
_symmetry_Int_Tables_number 15
_symmetry_space_group_name_Hall '-C 2yc'
_symmetry_space_group_name_H-M 'C 1 2/c 1'
_atom_sites_solution_hydrogens mixed
_atom_sites_solution_primary direct
_atom_sites_solution_secondary difmap
_audit_creation_date 2012-02-08T19:03:09-00:00
_audit_creation_method 'WinGX routine CIF_UPDATE'
_cell_angle_alpha 90
_cell_angle_beta 100.660(5)
_cell_angle_gamma 90
_cell_formula_units_Z 8
_cell_length_a 16.9098(7)
_cell_length_b 11.2132(4)
_cell_length_c 15.4936(7)
_cell_measurement_reflns_used 3551
_cell_measurement_temperature 295(2)
_cell_measurement_theta_max 32.491
_cell_measurement_theta_min 3.8594
_cell_volume 2887.1(2)
_computing_cell_refinement 'CrysAlis RED, Oxford Diffraction Ltd., 2008'
_computing_data_collection 'CrysAlis CCD, Oxford Diffraction Ltd., 2008'
_computing_data_reduction 'CrysAlis RED, Oxford Diffraction Ltd., 2009'
_computing_molecular_graphics 'MERCURY (Macrae et al., 2006)'
_computing_publication_material 'WinGX publication routines (Farrugia, 1999)'
_computing_structure_refinement 'SHELXL-97 (Sheldrick, 2008)'
_computing_structure_solution 'SHELXS-97 (Sheldrick, 2008)'
_diffrn_ambient_temperature 295(2)
_diffrn_detector_area_resol_mean 16.3426
_diffrn_measured_fraction_theta_full 0.994
_diffrn_measured_fraction_theta_max 0.994
_diffrn_measurement_device_type 'Xcalibur, Sapphire3'
_diffrn_measurement_method '\w scans'
_diffrn_radiation_monochromator graphite
_diffrn_radiation_source 'Enhance (Mo) X-ray Source'
_diffrn_radiation_type MoK\a
_diffrn_radiation_wavelength 0.71073
_diffrn_reflns_av_R_equivalents 0.0280
_diffrn_reflns_av_unetI/netI 0.0424
_diffrn_reflns_limit_h_max 21
_diffrn_reflns_limit_h_min -21
_diffrn_reflns_limit_k_max 14
_diffrn_reflns_limit_k_min -14
_diffrn_reflns_limit_l_max 18
_diffrn_reflns_limit_l_min -19
_diffrn_reflns_number 9074
_diffrn_reflns_theta_full 26.99
_diffrn_reflns_theta_max 26.99
_diffrn_reflns_theta_min 3.87
_exptl_absorpt_coefficient_mu 0.108
_exptl_absorpt_correction_T_max 1.00000
_exptl_absorpt_correction_T_min 0.97704
_exptl_absorpt_correction_type multi-scan
_exptl_absorpt_process_details
;
        CrysAlis RED, Oxford Diffraction Ltd.,
        Version 1.171.32.29 (release 10-06-2008 CrysAlis171 .NET)
        (compiled Jun 10 2008,16:49:55)
        Empirical absorption correction using spherical harmonics,
 implemented in SCALE3 ABSPACK scaling algorithm.
;
_exptl_crystal_colour colourless
_exptl_crystal_density_diffrn 1.396
_exptl_crystal_density_method 'not measured'
_exptl_crystal_description cube
_exptl_crystal_F_000 1264
_exptl_crystal_size_max 0.28
_exptl_crystal_size_mid 0.26
_exptl_crystal_size_min 0.22
_refine_diff_density_max 0.225
_refine_diff_density_min -0.217
_refine_diff_density_rms 0.055
_refine_ls_extinction_method none
_refine_ls_goodness_of_fit_ref 1.000
_refine_ls_hydrogen_treatment mixed
_refine_ls_matrix_type full
_refine_ls_number_parameters 207
_refine_ls_number_reflns 3127
_refine_ls_number_restraints 0
_refine_ls_restrained_S_all 1.000
_refine_ls_R_factor_all 0.0753
_refine_ls_R_factor_gt 0.0424
_refine_ls_shift/su_max 0.001
_refine_ls_shift/su_mean 0
_refine_ls_structure_factor_coef Fsqd
_refine_ls_weighting_details 'calc w=1/[\s^2^(Fo^2^)+(0.0699P)^2^+0.0000P] where P=(Fo^2^+2Fc^2^)/3'
_refine_ls_weighting_scheme calc
_refine_ls_wR_factor_gt 0.1102
_refine_ls_wR_factor_ref 0.1200
_reflns_number_gt 2078
_reflns_number_total 3127
_reflns_threshold_expression >2\s(I)
_cod_data_source_file cg300774d_si_002.cif
_cod_data_source_block kb77_1xl4
_cod_depositor_comments
;
The following automatic conversions were performed:

'_atom_sites_solution_hydrogens' value 'geom&difmap' was changed to
'mixed'.

Automatic conversion script
Id: cif_fix_values 6452 2018-10-05 10:23:21Z andrius 
;
_cod_original_sg_symbol_H-M 'C 2/c'
_cod_database_code 4506738

loop_
_symmetry_equiv_pos_as_xyz
'x, y, z'
'-x, y, -z+1/2'
'x+1/2, y+1/2, z'
'-x+1/2, y+1/2, -z+1/2'
'-x, -y, -z'
'x, -y, z-1/2'
'-x+1/2, -y+1/2, -z'
'x+1/2, -y+1/2, z-1/2'

loop_
_atom_site_label
_atom_site_type_symbol
_atom_site_fract_x
_atom_site_fract_y
_atom_site_fract_z
_atom_site_U_iso_or_equiv
_atom_site_adp_type
_atom_site_occupancy
_atom_site_symmetry_multiplicity
_atom_site_calc_flag
_atom_site_refinement_flags
N1 N 0.37385(7) 0.49014(11) 0.03927(9) 0.0431(3) Uani 1 1 d .
N2 N 0.48107(8) 0.91148(13) 0.08908(10) 0.0522(4) Uani 1 1 d .
H2 H 0.4863(10) 0.9867(17) 0.1057(11) 0.053(5) Uiso 1 1 d .
N3 N 0.35648(7) 0.28751(12) 0.05629(9) 0.0403(3) Uani 1 1 d .
H3 H 0.3232(11) 0.2271(17) 0.0433(12) 0.061(5) Uiso 1 1 d .
O1 O 0.25663(6) 0.39954(10) -0.02145(8) 0.0534(3) Uani 1 1 d .
O2 O 0.45637(7) 0.16851(10) 0.12692(9) 0.0620(4) Uani 1 1 d .
O3 O 0.54313(7) 0.73453(10) 0.09117(8) 0.0562(4) Uani 1 1 d .
F1 F 0.55245(5) 0.36675(10) 0.16926(8) 0.0708(4) Uani 1 1 d .
C2 C 0.32455(9) 0.39295(13) 0.02192(10) 0.0394(4) Uani 1 1 d .
C4 C 0.43276(9) 0.26776(15) 0.10326(11) 0.0429(4) Uani 1 1 d .
C5 C 0.47787(9) 0.37655(15) 0.12061(12) 0.0468(4) Uani 1 1 d .
C6 C 0.44967(9) 0.48084(15) 0.08985(11) 0.0474(4) Uani 1 1 d .
H6 H 0.4813 0.5488 0.1024 0.057 Uiso 1 1 calc R
C7 C 0.34412(11) 0.60882(14) 0.00608(12) 0.0499(4) Uani 1 1 d .
H7A H 0.3827 0.6449 -0.0252 0.060 Uiso 1 1 calc R
H7B H 0.2936 0.5996 -0.0348 0.060 Uiso 1 1 calc R
C8 C 0.33199(10) 0.68767(15) 0.07868(12) 0.0491(4) Uani 1 1 d .
H8 H 0.3024 0.6568 0.1185 0.059 Uiso 1 1 calc R
C9 C 0.35904(9) 0.79796(15) 0.09283(12) 0.0489(4) Uani 1 1 d .
H9 H 0.3476 0.8358 0.1425 0.059 Uiso 1 1 calc R
C10 C 0.40570(10) 0.86790(15) 0.03816(13) 0.0531(5) Uani 1 1 d .
H10A H 0.4170 0.8182 -0.0094 0.064 Uiso 1 1 calc R
H10B H 0.3736 0.9351 0.0124 0.064 Uiso 1 1 calc R
C11 C 0.54456(9) 0.84009(15) 0.11297(11) 0.0437(4) Uani 1 1 d .
C12 C 0.61839(9) 0.89539(14) 0.16633(10) 0.0399(4) Uani 1 1 d .
C13 C 0.69042(10) 0.83389(17) 0.17540(12) 0.0536(5) Uani 1 1 d .
H13 H 0.6918 0.7600 0.1484 0.064 Uiso 1 1 calc R
C14 C 0.75960(11) 0.88014(19) 0.22351(13) 0.0606(5) Uani 1 1 d .
H14 H 0.8075 0.8376 0.2285 0.073 Uiso 1 1 calc R
C15 C 0.75921(10) 0.98829(17) 0.26436(12) 0.0555(5) Uani 1 1 d .
H15 H 0.8066 1.0198 0.2964 0.067 Uiso 1 1 calc R
C16 C 0.68828(11) 1.04952(16) 0.25753(13) 0.0604(5) Uani 1 1 d .
H16 H 0.6873 1.1221 0.2863 0.072 Uiso 1 1 calc R
C17 C 0.61812(10) 1.00450(14) 0.20828(12) 0.0518(5) Uani 1 1 d .
H17 H 0.5705 1.0476 0.2033 0.062 Uiso 1 1 calc R

loop_
_atom_site_aniso_label
_atom_site_aniso_U_11
_atom_site_aniso_U_22
_atom_site_aniso_U_33
_atom_site_aniso_U_23
_atom_site_aniso_U_13
_atom_site_aniso_U_12
N1 0.0421(7) 0.0292(7) 0.0540(8) -0.0004(6) -0.0013(6) -0.0019(5)
N2 0.0499(8) 0.0298(8) 0.0697(10) -0.0039(8) -0.0072(7) -0.0043(6)
N3 0.0363(7) 0.0292(7) 0.0529(8) 0.0004(6) 0.0017(6) -0.0028(6)
O1 0.0424(6) 0.0408(6) 0.0688(8) 0.0067(6) -0.0112(6) -0.0036(5)
O2 0.0557(7) 0.0393(7) 0.0854(9) 0.0103(7) -0.0020(7) 0.0108(6)
O3 0.0585(7) 0.0338(7) 0.0749(9) -0.0104(6) 0.0091(6) -0.0015(5)
F1 0.0387(5) 0.0714(7) 0.0917(8) 0.0056(6) -0.0154(5) -0.0017(5)
C2 0.0385(8) 0.0330(8) 0.0449(8) 0.0001(7) 0.0032(7) 0.0005(7)
C4 0.0393(8) 0.0398(9) 0.0492(9) 0.0009(8) 0.0069(7) 0.0050(7)
C5 0.0314(8) 0.0494(10) 0.0562(10) 0.0007(9) -0.0004(7) 0.0005(7)
C6 0.0402(9) 0.0402(9) 0.0586(10) -0.0038(8) 0.0010(8) -0.0068(7)
C7 0.0581(10) 0.0305(9) 0.0571(10) 0.0016(8) 0.0000(8) -0.0014(7)
C8 0.0426(9) 0.0452(10) 0.0604(11) 0.0016(9) 0.0120(8) 0.0013(7)
C9 0.0458(9) 0.0454(10) 0.0544(10) -0.0076(9) 0.0066(8) 0.0060(8)
C10 0.0511(10) 0.0373(9) 0.0647(11) 0.0020(9) -0.0059(9) -0.0025(7)
C11 0.0482(9) 0.0343(9) 0.0475(9) -0.0013(8) 0.0065(7) -0.0034(7)
C12 0.0444(9) 0.0338(8) 0.0411(8) 0.0024(7) 0.0064(7) -0.0022(7)
C13 0.0527(10) 0.0473(10) 0.0590(11) -0.0112(9) 0.0054(8) 0.0086(8)
C14 0.0450(10) 0.0722(13) 0.0636(12) -0.0087(11) 0.0076(9) 0.0091(9)
C15 0.0459(10) 0.0574(12) 0.0600(11) -0.0017(10) 0.0013(8) -0.0078(8)
C16 0.0610(11) 0.0390(10) 0.0741(12) -0.0098(9) -0.0058(10) 0.0000(8)
C17 0.0477(9) 0.0356(9) 0.0670(11) -0.0034(9) -0.0022(8) 0.0036(7)

loop_
_atom_type_symbol
_atom_type_description
_atom_type_scat_dispersion_real
_atom_type_scat_dispersion_imag
_atom_type_scat_source
C C 0.0033 0.0016 'International Tables Vol C Tables 4.2.6.8 and 6.1.1.4'
H H 0 0 'International Tables Vol C Tables 4.2.6.8 and 6.1.1.4'
F F 0.0171 0.0103 'International Tables Vol C Tables 4.2.6.8 and 6.1.1.4'
N N 0.0061 0.0033 'International Tables Vol C Tables 4.2.6.8 and 6.1.1.4'
O O 0.0106 0.006 'International Tables Vol C Tables 4.2.6.8 and 6.1.1.4'

loop_
_geom_angle_atom_site_label_1
_geom_angle_atom_site_label_2
_geom_angle_atom_site_label_3
_geom_angle
C2 N1 C6 121.38(13)
C2 N1 C7 119.49(12)
C6 N1 C7 119.09(13)
C11 N2 C10 121.87(15)
C11 N2 H2 117.5(11)
C10 N2 H2 120.7(11)
C2 N3 C4 127.54(13)
C2 N3 H3 112.8(11)
C4 N3 H3 119.6(11)
O1 C2 N1 122.48(13)
O1 C2 N3 122.04(14)
N1 C2 N3 115.48(13)
O2 C4 N3 122.01(15)
O2 C4 C5 125.95(15)
N3 C4 C5 112.04(14)
C6 C5 F1 120.84(15)
C6 C5 C4 122.76(14)
F1 C5 C4 116.39(14)
C5 C6 N1 120.61(14)
C5 C6 H6 119.7
N1 C6 H6 119.7
C8 C7 N1 111.11(14)
C8 C7 H7A 109.4
N1 C7 H7A 109.4
C8 C7 H7B 109.4
N1 C7 H7B 109.4
H7A C7 H7B 108.0
C9 C8 C7 126.47(17)
C9 C8 H8 116.8
C7 C8 H8 116.8
C8 C9 C10 127.12(17)
C8 C9 H9 116.4
C10 C9 H9 116.4
N2 C10 C9 111.91(15)
N2 C10 H10A 109.2
C9 C10 H10A 109.2
N2 C10 H10B 109.2
C9 C10 H10B 109.2
H10A C10 H10B 107.9
O3 C11 N2 121.79(15)
O3 C11 C12 121.46(14)
N2 C11 C12 116.74(14)
C13 C12 C17 118.13(15)
C13 C12 C11 118.53(15)
C17 C12 C11 123.33(14)
C14 C13 C12 120.96(17)
C14 C13 H13 119.5
C12 C13 H13 119.5
C15 C14 C13 120.75(17)
C15 C14 H14 119.6
C13 C14 H14 119.6
C14 C15 C16 119.19(16)
C14 C15 H15 120.4
C16 C15 H15 120.4
C15 C16 C17 120.66(18)
C15 C16 H16 119.7
C17 C16 H16 119.7
C16 C17 C12 120.30(16)
C16 C17 H17 119.8
C12 C17 H17 119.8

loop_
_geom_bond_atom_site_label_1
_geom_bond_atom_site_label_2
_geom_bond_distance
N1 C2 1.3682(19)
N1 C6 1.3772(19)
N1 C7 1.481(2)
N2 C11 1.335(2)
N2 C10 1.454(2)
N2 H2 0.882(19)
N3 C2 1.3662(18)
N3 C4 1.377(2)
N3 H3 0.880(19)
O1 C2 1.2209(17)
O2 C4 1.2158(19)
O3 C11 1.2299(19)
F1 C5 1.3487(17)
C4 C5 1.437(2)
C5 C6 1.318(2)
C6 H6 0.9300
C7 C8 1.475(2)
C7 H7A 0.9700
C7 H7B 0.9700
C8 C9 1.323(2)
C8 H8 0.9300
C9 C10 1.484(3)
C9 H9 0.9300
C10 H10A 0.9700
C10 H10B 0.9700
C11 C12 1.498(2)
C12 C13 1.384(2)
C12 C17 1.386(2)
C13 C14 1.368(2)
C13 H13 0.9300
C14 C15 1.369(3)
C14 H14 0.9300
C15 C16 1.369(3)
C15 H15 0.9300
C16 C17 1.382(2)
C16 H16 0.9300
C17 H17 0.9300

loop_
_geom_torsion_atom_site_label_1
_geom_torsion_atom_site_label_2
_geom_torsion_atom_site_label_3
_geom_torsion_atom_site_label_4
_geom_torsion
C6 N1 C2 O1 178.68(15)
C7 N1 C2 O1 1.2(2)
C6 N1 C2 N3 -1.4(2)
C7 N1 C2 N3 -178.97(15)
C4 N3 C2 O1 177.45(16)
C4 N3 C2 N1 -2.4(2)
C2 N3 C4 O2 -176.02(17)
C2 N3 C4 C5 4.8(2)
O2 C4 C5 C6 177.15(18)
N3 C4 C5 C6 -3.7(2)
O2 C4 C5 F1 -1.5(3)
N3 C4 C5 F1 177.56(14)
F1 C5 C6 N1 179.18(14)
C4 C5 C6 N1 0.5(3)
C2 N1 C6 C5 2.3(3)
C7 N1 C6 C5 179.83(17)
C2 N1 C7 C8 110.51(17)
C6 N1 C7 C8 -67.1(2)
N1 C7 C8 C9 130.16(17)
C7 C8 C9 C10 1.6(3)
C11 N2 C10 C9 76.3(2)
C8 C9 C10 N2 -124.65(19)
C10 N2 C11 O3 1.9(3)
C10 N2 C11 C12 -179.23(15)
O3 C11 C12 C13 13.5(2)
N2 C11 C12 C13 -165.38(16)
O3 C11 C12 C17 -165.52(17)
N2 C11 C12 C17 15.6(2)
C17 C12 C13 C14 -0.8(3)
C11 C12 C13 C14 -179.88(17)
C12 C13 C14 C15 0.4(3)
C13 C14 C15 C16 0.8(3)
C14 C15 C16 C17 -1.6(3)
C15 C16 C17 C12 1.2(3)
C13 C12 C17 C16 0.0(3)
C11 C12 C17 C16 179.06(16)
